data_4126453
loop_
_publ_author_name
'Garc\'ia-Morales, Cristina'
'Ranieri, Beatrice'
'Escofet, Imma'
'L\'opez-Suarez, Laura'
'Obradors, Carla'
'Konovalov, Andrey I.'
'Echavarren, Antonio M.'

_publ_section_title
;
 Enantioselective Synthesis of Cyclobutenes by Intermolecular [2+2]
 Cycloaddition with Non-C2 Symmetric Digold Catalysts.
;
_journal_name_full 'Journal of the American Chemical Society'
_journal_paper_doi 10.1021/jacs.7b07651
_journal_year 2017
_chemical_absolute_configuration ad
_chemical_formula_sum 'C48.5 H45 Au2 Cl3 Fe P2'
_chemical_formula_weight 1245.92
_space_group_IT_number 4
_space_group_name_Hall 'P 2yb'
_symmetry_cell_setting monoclinic
_symmetry_space_group_name_Hall 'P 2yb'
_symmetry_space_group_name_H-M 'P 1 21 1'
_atom_sites_solution_hydrogens geom
_audit_creation_method SHELXL-2014/7
_cell_angle_alpha 90
_cell_angle_beta 90.695(4)
_cell_angle_gamma 90
_cell_formula_units_Z 2
_cell_length_a 10.7462(8)
_cell_length_b 10.3072(9)
_cell_length_c 20.126(3)
_cell_measurement_reflns_used 1371
_cell_measurement_temperature 100(2)
_cell_measurement_theta_max 26.43
_cell_measurement_theta_min 2.22
_cell_volume 2229.1(4)
_computing_cell_refinement 'Bruker APEX2 v2011.4-0'
_computing_data_collection 'Bruker APEX2 v2011.4-0'
_computing_data_reduction 'Bruker SAINT V7.60A'
_computing_molecular_graphics 'Bruker SHELXTL'
_computing_publication_material 'Bruker SHELXTL'
_computing_structure_refinement 'SHELXL-2014 (Sheldrick, 2014)'
_computing_structure_solution Sir2011
_diffrn_ambient_temperature 100(2)
_diffrn_detector_area_resol_mean 512
_diffrn_detector_type '4K CCD area detector APEX II'
_diffrn_measured_fraction_theta_full 0.996
_diffrn_measured_fraction_theta_max 0.894
_diffrn_measurement_device_type 'APEX DUO Kappa 4-axis goniometer'
_diffrn_measurement_method
;
 Fullsphere data collection, phi and omega scans
;
_diffrn_measurement_specimen_support 'magnetic support with MicroMount'
_diffrn_radiation_monochromator 'Quazar MX Multilayer Optics'
_diffrn_radiation_type MoK\a
_diffrn_radiation_wavelength 0.71073
_diffrn_reflns_av_R_equivalents 0.0437
_diffrn_reflns_av_unetI/netI 0.0750
_diffrn_reflns_Laue_measured_fraction_full 0.996
_diffrn_reflns_Laue_measured_fraction_max 0.894
_diffrn_reflns_limit_h_max 12
_diffrn_reflns_limit_h_min -15
_diffrn_reflns_limit_k_max 14
_diffrn_reflns_limit_k_min -13
_diffrn_reflns_limit_l_max 27
_diffrn_reflns_limit_l_min -27
_diffrn_reflns_number 22601
_diffrn_reflns_point_group_measured_fraction_full 0.958
_diffrn_reflns_point_group_measured_fraction_max 0.800
_diffrn_reflns_theta_full 25.242
_diffrn_reflns_theta_max 30.049
_diffrn_reflns_theta_min 1.012
_diffrn_source 'Microfocus source E025 IuS'
_diffrn_source_current 0.6
_diffrn_source_power 50
_diffrn_source_size '0.2 mm x 0.2 mm fine focus'
_diffrn_source_type 'Bruker APEX DUO'
_exptl_absorpt_coefficient_mu 7.172
_exptl_absorpt_correction_T_max 0.480
_exptl_absorpt_correction_T_min 0.282
_exptl_absorpt_correction_type empirical
_exptl_absorpt_process_details
; 
 SADABS Version 2008/1 Bruker-Nonius
 Blessing, Acta Cryst. (1995) A51 33-38
;
_exptl_crystal_colour orange
_exptl_crystal_density_diffrn 1.856
_exptl_crystal_description block
_exptl_crystal_F_000 1202
_exptl_crystal_size_max 0.25
_exptl_crystal_size_mid 0.15
_exptl_crystal_size_min 0.12
_refine_diff_density_max 2.077
_refine_diff_density_min -1.053
_refine_diff_density_rms 0.184
_refine_ls_abs_structure_details
;
 Flack x determined using 3226 quotients [(I+)-(I-)]/[(I+)+(I-)]
 (Parsons, Flack and Wagner, Acta Cryst. B69 (2013) 249-259).
;
_refine_ls_abs_structure_Flack -0.026(6)
_refine_ls_extinction_method none
_refine_ls_goodness_of_fit_ref 1.018
_refine_ls_hydrogen_treatment constr
_refine_ls_matrix_type full
_refine_ls_number_parameters 547
_refine_ls_number_reflns 10444
_refine_ls_number_restraints 60
_refine_ls_restrained_S_all 1.029
_refine_ls_R_factor_all 0.0496
_refine_ls_R_factor_gt 0.0408
_refine_ls_shift/su_max 0.001
_refine_ls_shift/su_mean 0.000
_refine_ls_structure_factor_coef Fsqd
_refine_ls_weighting_details 'w=1/[\s^2^(Fo^2^)+(0.0430P)^2^+0.3032P] where P=(Fo^2^+2Fc^2^)/3'
_refine_ls_weighting_scheme calc
_refine_ls_wR_factor_gt 0.0883
_refine_ls_wR_factor_ref 0.0940
_reflns_Friedel_coverage 0.700
_reflns_Friedel_fraction_full 0.916
_reflns_Friedel_fraction_max 0.695
_reflns_number_gt 9170
_reflns_number_total 10444
_reflns_threshold_expression 'I > 2\s(I)'
_cod_data_source_file ja7b07651_si_004.cif
_cod_data_source_block mo_BR688_0m
_cod_depositor_comments
;
The following automatic conversions were performed:

'_symmetry_cell_setting' value 'Monoclinic' changed to 'monoclinic'
according to
/home/data/users/saulius/crontab/automatic-downloads/rss-feeds/ACS/lib/dictionaries/cif_core.dic
dictionary named 'cif_core.dic' version 2.4.2 from 2011-04-26.

Automatic conversion script
Id: cif_fix_values 4973 2017-02-22 13:04:09Z antanas 
;
_cod_original_sg_symbol_H-M P2(1)
_cod_original_formula_sum 'C48.50 H45 Au2 Cl3 Fe P2'
_cod_database_code 4126453
_shelx_shelxl_version_number 2014/7
_shelx_space_group_comment
;
The symmetry employed for this shelxl refinement is uniquely defined
by the following loop, which should always be used as a source of
symmetry information in preference to the above space-group names.
They are only intended as comments.
;
_shelx_estimated_absorpt_t_min 0.267
_shelx_estimated_absorpt_t_max 0.480

loop_
_space_group_symop_operation_xyz
'x, y, z'
'-x, y+1/2, -z'

loop_
_atom_site_label
_atom_site_type_symbol
_atom_site_fract_x
_atom_site_fract_y
_atom_site_fract_z
_atom_site_U_iso_or_equiv
_atom_site_adp_type
_atom_site_occupancy
_atom_site_site_symmetry_order
_atom_site_calc_flag
_atom_site_refinement_flags_posn
_atom_site_refinement_flags_adp
_atom_site_refinement_flags_occupancy
_atom_site_disorder_assembly
_atom_site_disorder_group
Au1 Au 0.75943(3) 0.54415(3) 0.86087(2) 0.01721(9) Uani 1 1 d . . . . .
Cl1 Cl 0.9276(2) 0.6817(3) 0.86426(13) 0.0259(6) Uani 1 1 d . . . . .
Au2 Au 0.6407(3) 0.3451(2) 0.56938(14) 0.0255(5) Uani 0.5 1 d D U P A 1
Cl2 Cl 0.5189(7) 0.2171(11) 0.5023(5) 0.060(3) Uani 0.5 1 d D U P A 1
Au2' Au 0.6306(3) 0.3831(2) 0.55870(14) 0.0207(4) Uani 0.5 1 d D U P A 2
Cl2' Cl 0.4982(6) 0.2951(10) 0.4813(4) 0.0399(18) Uani 0.5 1 d D U P A 2
P1 P 0.6116(2) 0.3953(3) 0.84185(12) 0.0164(5) Uani 1 1 d . . . . .
P2 P 0.7681(2) 0.4689(3) 0.63208(13) 0.0184(5) Uani 1 1 d D . . . .
Fe1 Fe 0.41651(12) 0.59688(14) 0.76357(7) 0.0157(3) Uani 1 1 d . . . . .
C1 C 0.4578(10) 0.7802(12) 0.7986(6) 0.030(3) Uani 1 1 d . . . . .
H1 H 0.5339 0.8251 0.7921 0.036 Uiso 1 1 calc R U . . .
C2 C 0.4303(10) 0.6996(12) 0.8529(6) 0.025(2) Uani 1 1 d . . . . .
H2 H 0.4847 0.6808 0.8892 0.030 Uiso 1 1 calc R U . . .
C3 C 0.3105(11) 0.6523(12) 0.8446(6) 0.034(3) Uani 1 1 d . . . . .
H3 H 0.2685 0.5961 0.8743 0.041 Uiso 1 1 calc R U . . .
C4 C 0.2612(10) 0.7018(13) 0.7841(6) 0.033(3) Uani 1 1 d . . . . .
H4 H 0.1810 0.6839 0.7660 0.040 Uiso 1 1 calc R U . . .
C5 C 0.3531(12) 0.7831(12) 0.7555(6) 0.036(3) Uani 1 1 d . . . . .
H5 H 0.3456 0.8302 0.7151 0.043 Uiso 1 1 calc R U . . .
C6 C 0.5237(8) 0.4333(9) 0.7683(5) 0.0143(19) Uani 1 1 d . . . . .
C7 C 0.3950(8) 0.4000(10) 0.7562(5) 0.021(2) Uani 1 1 d . . . . .
H7 H 0.3451 0.3467 0.7837 0.025 Uiso 1 1 calc R U . . .
C8 C 0.3558(8) 0.4612(10) 0.6959(5) 0.017(2) Uani 1 1 d . . . . .
H8 H 0.2749 0.4556 0.6766 0.021 Uiso 1 1 calc R U . . .
C9 C 0.4550(8) 0.5304(11) 0.6699(5) 0.018(2) Uani 1 1 d . . . . .
H9 H 0.4524 0.5796 0.6300 0.022 Uiso 1 1 calc R U . . .
C10 C 0.5629(8) 0.5160(9) 0.7131(5) 0.015(2) Uani 1 1 d . . . . .
C11 C 0.6902(8) 0.5718(8) 0.6971(5) 0.016(2) Uani 1 1 d . . . . .
H11 H 0.7424 0.5671 0.7385 0.019 Uiso 1 1 calc R U . . .
C12 C 0.6856(10) 0.7113(11) 0.6758(6) 0.030(3) Uani 1 1 d . . . . .
H12A H 0.6383 0.7617 0.7081 0.046 Uiso 1 1 calc R U . . .
H12B H 0.6450 0.7175 0.6320 0.046 Uiso 1 1 calc R U . . .
H12C H 0.7704 0.7456 0.6732 0.046 Uiso 1 1 calc R U . . .
C13 C 0.6896(8) 0.2401(10) 0.8298(5) 0.017(2) Uani 1 1 d . . . . .
C14 C 0.6776(9) 0.1758(10) 0.7716(5) 0.020(2) Uani 1 1 d . . . . .
H14 H 0.6302 0.2127 0.7362 0.024 Uiso 1 1 calc R U . . .
C15 C 0.7351(9) 0.0546(13) 0.7631(5) 0.025(2) Uani 1 1 d . . . . .
H15 H 0.7238 0.0090 0.7225 0.030 Uiso 1 1 calc R U . . .
C16 C 0.8071(10) 0.0014(11) 0.8124(6) 0.029(3) Uani 1 1 d . . . . .
H16 H 0.8447 -0.0808 0.8055 0.035 Uiso 1 1 calc R U . . .
C17 C 0.8262(8) 0.0655(10) 0.8725(5) 0.021(2) Uani 1 1 d . . . . .
C18 C 0.9003(9) 0.0110(10) 0.9237(6) 0.026(3) Uani 1 1 d . . . . .
H18 H 0.9391 -0.0706 0.9166 0.031 Uiso 1 1 calc R U . . .
C19 C 0.9178(9) 0.0720(12) 0.9833(6) 0.033(3) Uani 1 1 d . . . . .
H19 H 0.9696 0.0344 1.0167 0.040 Uiso 1 1 calc R U . . .
C20 C 0.8574(9) 0.1927(11) 0.9948(5) 0.024(2) Uani 1 1 d . . . . .
H20 H 0.8681 0.2355 1.0363 0.029 Uiso 1 1 calc R U . . .
C21 C 0.7839(8) 0.2476(11) 0.9462(5) 0.021(2) Uani 1 1 d . . . . .
H21 H 0.7446 0.3284 0.9547 0.025 Uiso 1 1 calc R U . . .
C22 C 0.7647(8) 0.1867(10) 0.8833(5) 0.019(2) Uani 1 1 d . . . . .
C23 C 0.4996(8) 0.3688(11) 0.9084(5) 0.020(2) Uani 1 1 d . . . . .
C24 C 0.5044(9) 0.4542(11) 0.9605(5) 0.021(2) Uani 1 1 d . . . . .
H24 H 0.5633 0.5229 0.9600 0.025 Uiso 1 1 calc R U . . .
C25 C 0.4238(9) 0.4420(11) 1.0148(5) 0.024(2) Uani 1 1 d . . . . .
H25 H 0.4282 0.5025 1.0503 0.029 Uiso 1 1 calc R U . . .
C26 C 0.3398(9) 0.3439(12) 1.0164(5) 0.027(2) Uani 1 1 d . . . . .
H26 H 0.2842 0.3378 1.0526 0.032 Uiso 1 1 calc R U . . .
C27 C 0.3339(8) 0.2512(10) 0.9652(5) 0.018(2) Uani 1 1 d . . . . .
C28 C 0.2438(9) 0.1481(11) 0.9669(5) 0.025(2) Uani 1 1 d . . . . .
H28 H 0.1867 0.1445 1.0025 0.030 Uiso 1 1 calc R U . . .
C29 C 0.2382(9) 0.0555(14) 0.9186(5) 0.028(2) Uani 1 1 d . . . . .
H29 H 0.1794 -0.0131 0.9212 0.033 Uiso 1 1 calc R U . . .
C30 C 0.3208(9) 0.0623(11) 0.8646(5) 0.024(2) Uani 1 1 d . . . . .
H30 H 0.3176 -0.0019 0.8308 0.029 Uiso 1 1 calc R U . . .
C31 C 0.4053(8) 0.1614(9) 0.8608(5) 0.0152(19) Uani 1 1 d . . . . .
H31 H 0.4597 0.1644 0.8240 0.018 Uiso 1 1 calc R U . . .
C32 C 0.4146(8) 0.2593(10) 0.9098(5) 0.018(2) Uani 1 1 d . . . . .
C33 C 0.8647(8) 0.5800(10) 0.5859(5) 0.019(2) Uani 1 1 d . . . . .
C34 C 0.8115(9) 0.6476(12) 0.5309(5) 0.027(3) Uani 1 1 d . . . . .
H34 H 0.7293 0.6269 0.5166 0.033 Uiso 1 1 calc R U . . .
C35 C 0.8766(9) 0.7425(12) 0.4978(5) 0.028(3) Uani 1 1 d . . . . .
C36 C 0.9970(9) 0.7666(11) 0.5188(6) 0.027(2) Uani 1 1 d . . . . .
H36 H 1.0426 0.8320 0.4965 0.032 Uiso 1 1 calc R U . . .
C37 C 1.0559(9) 0.7002(10) 0.5712(5) 0.021(2) Uani 1 1 d . . . . .
C38 C 0.9864(8) 0.6073(10) 0.6054(5) 0.019(2) Uani 1 1 d . . . . .
H38 H 1.0227 0.5627 0.6421 0.023 Uiso 1 1 calc R U . . .
C39 C 0.8175(11) 0.8155(14) 0.4421(7) 0.041(3) Uani 1 1 d . . . . .
H39A H 0.8709 0.8111 0.4030 0.061 Uiso 1 1 calc R U . . .
H39B H 0.8065 0.9064 0.4551 0.061 Uiso 1 1 calc R U . . .
H39C H 0.7362 0.7773 0.4314 0.061 Uiso 1 1 calc R U . . .
C40 C 1.1897(10) 0.7252(13) 0.5907(6) 0.035(3) Uani 1 1 d . . . . .
H40A H 1.2060 0.8187 0.5899 0.052 Uiso 1 1 calc R U . . .
H40B H 1.2446 0.6814 0.5592 0.052 Uiso 1 1 calc R U . . .
H40C H 1.2055 0.6917 0.6355 0.052 Uiso 1 1 calc R U . . .
C41 C 0.8746(8) 0.3606(10) 0.6745(5) 0.019(2) Uani 1 1 d . . . . .
C42 C 0.9360(8) 0.3949(10) 0.7342(5) 0.019(2) Uani 1 1 d . . . . .
H42 H 0.9214 0.4777 0.7533 0.022 Uiso 1 1 calc R U . . .
C43 C 1.0180(9) 0.3091(11) 0.7656(6) 0.026(2) Uani 1 1 d . . . . .
C44 C 1.0394(10) 0.1890(13) 0.7365(7) 0.036(3) Uani 1 1 d . . . . .
H44 H 1.0949 0.1297 0.7576 0.043 Uiso 1 1 calc R U . . .
C45 C 0.9827(12) 0.1548(11) 0.6785(7) 0.038(3) Uani 1 1 d . . . . .
C46 C 0.8973(10) 0.2392(11) 0.6474(6) 0.029(2) Uani 1 1 d . . . . .
H46 H 0.8551 0.2131 0.6079 0.035 Uiso 1 1 calc R U . . .
C47 C 1.0755(9) 0.3456(12) 0.8323(6) 0.028(3) Uani 1 1 d . . . . .
H47A H 1.1541 0.2987 0.8386 0.042 Uiso 1 1 calc R U . . .
H47B H 1.0182 0.3224 0.8679 0.042 Uiso 1 1 calc R U . . .
H47C H 1.0913 0.4392 0.8334 0.042 Uiso 1 1 calc R U . . .
C48 C 1.0085(16) 0.0211(15) 0.6499(8) 0.066(5) Uani 1 1 d . . . . .
H48A H 0.9600 -0.0440 0.6739 0.098 Uiso 1 1 calc R U . . .
H48B H 1.0974 0.0014 0.6546 0.098 Uiso 1 1 calc R U . . .
H48C H 0.9847 0.0198 0.6027 0.098 Uiso 1 1 calc R U . . .
C1S C 0.4881(13) 0.003(3) 0.5918(12) 0.073(6) Uani 0.5 1 d D U P . .
H1S1 H 0.4493 0.0369 0.5504 0.087 Uiso 0.5 1 calc R U P . .
H1S2 H 0.4661 -0.0900 0.5952 0.087 Uiso 0.5 1 calc R U P . .
Cl1S Cl 0.6527(7) 0.0163(7) 0.5851(4) 0.069(2) Uani 0.5 1 d D U P . .
Cl2S Cl 0.4244(9) 0.0850(8) 0.6594(4) 0.074(3) Uani 0.5 1 d D U P . .

loop_
_atom_site_aniso_label
_atom_site_aniso_U_11
_atom_site_aniso_U_22
_atom_site_aniso_U_33
_atom_site_aniso_U_23
_atom_site_aniso_U_13
_atom_site_aniso_U_12
Au1 0.01862(16) 0.01864(17) 0.01433(16) -0.00046(17) -0.00204(12) -0.00052(17)
Cl1 0.0279(12) 0.0222(14) 0.0276(14) -0.0013(11) -0.0053(11) -0.0049(10)
Au2 0.0213(7) 0.0362(13) 0.0192(9) -0.0114(8) 0.0034(6) -0.0057(9)
Cl2 0.037(4) 0.090(7) 0.052(5) -0.045(5) 0.012(3) -0.028(5)
Au2' 0.0148(6) 0.0284(11) 0.0189(9) -0.0083(7) 0.0034(5) -0.0049(7)
Cl2' 0.023(3) 0.064(5) 0.033(4) -0.027(4) 0.000(3) -0.014(3)
P1 0.0168(11) 0.0189(14) 0.0134(11) 0.0012(10) 0.0017(9) -0.0004(10)
P2 0.0168(12) 0.0242(15) 0.0144(12) -0.0033(11) 0.0045(10) -0.0024(10)
Fe1 0.0145(6) 0.0186(7) 0.0140(7) -0.0031(6) -0.0002(5) 0.0018(5)
C1 0.023(5) 0.034(7) 0.033(6) -0.016(5) 0.008(5) 0.002(5)
C2 0.029(5) 0.023(6) 0.023(5) -0.009(4) -0.002(4) 0.001(4)
C3 0.034(6) 0.032(7) 0.036(7) -0.014(6) 0.017(5) -0.011(5)
C4 0.021(5) 0.042(8) 0.038(7) -0.022(6) -0.003(5) 0.013(5)
C5 0.065(8) 0.022(7) 0.020(6) -0.005(5) 0.000(6) 0.019(6)
C6 0.019(4) 0.012(5) 0.012(4) 0.000(4) 0.000(4) -0.001(4)
C7 0.013(4) 0.022(6) 0.027(6) 0.001(4) 0.005(4) -0.002(4)
C8 0.012(4) 0.018(5) 0.022(5) -0.001(4) -0.001(4) -0.002(4)
C9 0.022(4) 0.019(6) 0.013(4) -0.008(4) -0.002(3) 0.003(4)
C10 0.013(4) 0.020(6) 0.013(4) -0.003(4) 0.001(3) 0.004(3)
C11 0.020(4) 0.014(7) 0.014(4) -0.001(4) 0.005(4) -0.002(3)
C12 0.033(6) 0.021(6) 0.038(7) -0.004(5) 0.018(5) -0.007(5)
C13 0.014(4) 0.022(6) 0.015(5) 0.006(4) 0.001(4) 0.003(4)
C14 0.018(5) 0.024(6) 0.019(5) 0.004(4) 0.002(4) 0.001(4)
C15 0.026(5) 0.026(6) 0.024(5) 0.010(5) 0.003(4) 0.001(5)
C16 0.031(6) 0.014(5) 0.041(7) 0.003(5) 0.001(5) 0.003(4)
C17 0.018(4) 0.010(6) 0.034(6) 0.001(4) 0.004(4) 0.002(4)
C18 0.018(5) 0.020(6) 0.038(6) 0.003(5) -0.004(4) 0.002(4)
C19 0.017(5) 0.050(10) 0.032(6) 0.015(6) -0.005(4) -0.005(5)
C20 0.023(5) 0.024(6) 0.025(6) -0.003(5) -0.001(4) -0.001(4)
C21 0.016(4) 0.023(6) 0.023(5) 0.000(5) 0.007(4) -0.001(4)
C22 0.013(4) 0.021(6) 0.023(5) 0.006(4) 0.001(4) -0.005(4)
C23 0.017(4) 0.025(6) 0.019(5) -0.006(5) 0.001(4) 0.003(4)
C24 0.015(4) 0.025(6) 0.022(5) 0.002(4) -0.003(4) -0.004(4)
C25 0.029(5) 0.029(6) 0.015(5) -0.008(4) 0.001(4) 0.010(5)
C26 0.025(5) 0.040(7) 0.016(5) 0.003(5) 0.003(4) 0.007(5)
C27 0.014(4) 0.024(6) 0.015(5) 0.005(4) -0.002(4) 0.006(4)
C28 0.020(5) 0.032(6) 0.023(5) 0.017(5) 0.004(4) 0.002(4)
C29 0.021(5) 0.027(6) 0.035(6) 0.007(6) 0.000(4) 0.004(5)
C30 0.020(4) 0.017(6) 0.035(6) -0.002(5) -0.002(4) 0.008(4)
C31 0.013(4) 0.014(5) 0.019(5) 0.003(4) 0.001(4) 0.000(3)
C32 0.016(4) 0.020(5) 0.017(5) 0.007(4) -0.001(4) 0.003(4)
C33 0.017(4) 0.028(7) 0.012(4) 0.000(4) 0.010(4) 0.001(4)
C34 0.017(5) 0.044(7) 0.021(5) -0.001(5) 0.003(4) 0.000(5)
C35 0.021(5) 0.043(7) 0.020(5) 0.009(5) 0.004(4) 0.005(5)
C36 0.024(5) 0.027(7) 0.029(6) 0.009(5) 0.009(5) 0.001(4)
C37 0.018(5) 0.021(6) 0.024(5) 0.001(4) 0.003(4) 0.002(4)
C38 0.016(4) 0.024(6) 0.017(5) -0.003(4) 0.002(4) -0.002(4)
C39 0.031(6) 0.055(9) 0.037(7) 0.019(7) 0.003(5) 0.007(6)
C40 0.028(6) 0.044(8) 0.031(6) 0.010(6) -0.008(5) -0.020(5)
C41 0.022(4) 0.017(5) 0.019(5) -0.001(4) 0.013(4) -0.001(4)
C42 0.012(4) 0.017(5) 0.027(5) -0.001(4) 0.001(4) 0.000(4)
C43 0.016(5) 0.022(6) 0.038(7) 0.008(5) 0.009(5) 0.004(4)
C44 0.027(6) 0.038(8) 0.043(8) 0.008(6) 0.015(5) 0.011(5)
C45 0.049(7) 0.014(6) 0.051(8) -0.003(6) 0.026(7) 0.006(5)
C46 0.039(6) 0.024(6) 0.024(6) 0.000(5) 0.010(5) 0.000(5)
C47 0.018(5) 0.032(7) 0.035(6) 0.005(5) -0.002(4) 0.006(5)
C48 0.077(11) 0.054(13) 0.067(11) -0.023(9) 0.033(9) 0.007(8)
C1S 0.078(10) 0.052(14) 0.088(14) 0.005(11) -0.040(11) -0.033(11)
Cl1S 0.078(5) 0.046(5) 0.082(5) 0.025(4) -0.048(4) -0.025(4)
Cl2S 0.119(6) 0.058(6) 0.044(4) 0.015(3) -0.035(4) -0.045(5)

loop_
_atom_type_symbol
_atom_type_description
_atom_type_scat_dispersion_real
_atom_type_scat_dispersion_imag
_atom_type_scat_source
C C 0.0033 0.0016 'International Tables Vol C Tables 4.2.6.8 and 6.1.1.4'
H H 0.0000 0.0000 'International Tables Vol C Tables 4.2.6.8 and 6.1.1.4'
P P 0.1023 0.0942 'International Tables Vol C Tables 4.2.6.8 and 6.1.1.4'
Cl Cl 0.1484 0.1585 'International Tables Vol C Tables 4.2.6.8 and 6.1.1.4'
Fe Fe 0.3463 0.8444 'International Tables Vol C Tables 4.2.6.8 and 6.1.1.4'
Au Au -2.0133 8.8022 'International Tables Vol C Tables 4.2.6.8 and 6.1.1.4'

loop_
_geom_angle_atom_site_label_1
_geom_angle_atom_site_label_2
_geom_angle_atom_site_label_3
_geom_angle
P1 Au1 Cl1 169.92(10)
P2 Au2 Cl2 177.2(3)
P2 Au2' Cl2' 177.6(3)
C6 P1 C13 108.7(4)
C6 P1 C23 107.0(4)
C13 P1 C23 105.9(5)
C6 P1 Au1 110.9(3)
C13 P1 Au1 107.3(3)
C23 P1 Au1 116.6(3)
C41 P2 C33 105.6(4)
C41 P2 C11 107.7(4)
C33 P2 C11 105.2(4)
C41 P2 Au2 107.0(4)
C33 P2 Au2 114.8(3)
C11 P2 Au2 115.9(3)
C41 P2 Au2' 118.2(4)
C33 P2 Au2' 106.7(3)
C11 P2 Au2' 112.5(3)
C4 Fe1 C5 40.9(5)
C4 Fe1 C6 153.1(5)
C5 Fe1 C6 165.1(5)
C4 Fe1 C7 116.7(5)
C5 Fe1 C7 152.7(5)
C6 Fe1 C7 41.3(3)
C4 Fe1 C9 122.6(4)
C5 Fe1 C9 108.1(5)
C6 Fe1 C9 69.3(4)
C7 Fe1 C9 68.1(4)
C4 Fe1 C8 104.0(4)
C5 Fe1 C8 119.0(4)
C6 Fe1 C8 69.1(4)
C7 Fe1 C8 40.7(4)
C9 Fe1 C8 39.6(4)
C4 Fe1 C10 161.6(4)
C5 Fe1 C10 126.7(5)
C6 Fe1 C10 41.9(4)
C7 Fe1 C10 69.5(4)
C9 Fe1 C10 41.3(3)
C8 Fe1 C10 68.6(4)
C4 Fe1 C1 67.5(4)
C5 Fe1 C1 40.3(5)
C6 Fe1 C1 128.4(4)
C7 Fe1 C1 162.9(5)
C9 Fe1 C1 125.1(5)
C8 Fe1 C1 156.3(4)
C10 Fe1 C1 112.1(4)
C4 Fe1 C3 40.2(5)
C5 Fe1 C3 67.6(5)
C6 Fe1 C3 120.3(5)
C7 Fe1 C3 105.4(5)
C9 Fe1 C3 158.4(4)
C8 Fe1 C3 122.3(4)
C10 Fe1 C3 157.9(5)
C1 Fe1 C3 66.3(5)
C4 Fe1 C2 66.8(4)
C5 Fe1 C2 67.2(5)
C6 Fe1 C2 110.1(4)
C7 Fe1 C2 124.8(5)
C9 Fe1 C2 161.1(4)
C8 Fe1 C2 159.1(4)
C10 Fe1 C2 125.6(4)
C1 Fe1 C2 39.6(5)
C3 Fe1 C2 38.8(4)
C2 C1 C5 108.4(10)
C2 C1 Fe1 71.2(7)
C5 C1 Fe1 69.1(7)
C3 C2 C1 108.5(11)
C3 C2 Fe1 70.2(7)
C1 C2 Fe1 69.2(7)
C2 C3 C4 108.4(11)
C2 C3 Fe1 71.0(7)
C4 C3 Fe1 68.2(6)
C3 C4 C5 107.8(10)
C3 C4 Fe1 71.6(7)
C5 C4 Fe1 69.8(6)
C1 C5 C4 106.8(11)
C1 C5 Fe1 70.7(7)
C4 C5 Fe1 69.3(7)
C7 C6 C10 107.2(8)
C7 C6 P1 125.6(7)
C10 C6 P1 126.9(7)
C7 C6 Fe1 69.5(6)
C10 C6 Fe1 69.7(5)
P1 C6 Fe1 120.7(5)
C8 C7 C6 108.1(8)
C8 C7 Fe1 69.8(6)
C6 C7 Fe1 69.2(6)
C9 C8 C7 109.1(8)
C9 C8 Fe1 70.2(5)
C7 C8 Fe1 69.4(6)
C8 C9 C10 109.5(9)
C8 C9 Fe1 70.2(6)
C10 C9 Fe1 69.6(5)
C9 C10 C6 106.2(8)
C9 C10 C11 123.3(9)
C6 C10 C11 130.3(8)
C9 C10 Fe1 69.1(5)
C6 C10 Fe1 68.5(5)
C11 C10 Fe1 130.2(7)
C12 C11 C10 113.3(8)
C12 C11 P2 110.7(7)
C10 C11 P2 109.9(6)
C14 C13 C22 120.4(9)
C14 C13 P1 120.4(7)
C22 C13 P1 119.2(8)
C13 C14 C15 120.2(9)
C16 C15 C14 121.0(11)
C15 C16 C17 121.1(11)
C16 C17 C18 121.5(10)
C16 C17 C22 118.9(10)
C18 C17 C22 119.6(10)
C19 C18 C17 121.9(10)
C18 C19 C20 119.2(10)
C21 C20 C19 120.3(10)
C20 C21 C22 121.8(10)
C21 C22 C17 117.2(9)
C21 C22 C13 124.5(10)
C17 C22 C13 118.3(10)
C24 C23 C32 120.2(9)
C24 C23 P1 116.4(8)
C32 C23 P1 123.3(7)
C23 C24 C25 121.2(10)
C26 C25 C24 120.1(10)
C25 C26 C27 120.9(9)
C26 C27 C32 120.7(9)
C26 C27 C28 120.6(9)
C32 C27 C28 118.6(9)
C29 C28 C27 121.6(10)
C28 C29 C30 119.4(11)
C31 C30 C29 120.2(11)
C30 C31 C32 122.3(9)
C31 C32 C27 117.7(9)
C31 C32 C23 125.5(9)
C27 C32 C23 116.8(9)
C38 C33 C34 119.2(9)
C38 C33 P2 121.8(8)
C34 C33 P2 118.8(7)
C35 C34 C33 121.5(9)
C34 C35 C36 117.3(10)
C34 C35 C39 120.6(10)
C36 C35 C39 122.1(11)
C35 C36 C37 123.8(10)
C36 C37 C38 117.7(9)
C36 C37 C40 122.2(10)
C38 C37 C40 120.1(9)
C33 C38 C37 120.3(9)
C46 C41 C42 118.5(10)
C46 C41 P2 119.1(8)
C42 C41 P2 122.4(8)
C43 C42 C41 120.9(10)
C44 C43 C42 118.8(11)
C44 C43 C47 121.7(10)
C42 C43 C47 119.4(10)
C45 C44 C43 121.2(12)
C44 C45 C46 120.4(11)
C44 C45 C48 118.6(13)
C46 C45 C48 120.9(14)
C41 C46 C45 120.1(11)
Cl2S C1S Cl1S 114.8(11)

loop_
_geom_bond_atom_site_label_1
_geom_bond_atom_site_label_2
_geom_bond_distance
Au1 P1 2.238(3)
Au1 Cl1 2.297(3)
Au2 P2 2.248(4)
Au2 Cl2 2.288(7)
Au2' P2 2.257(4)
Au2' Cl2' 2.285(7)
P1 C6 1.790(9)
P1 C13 1.824(10)
P1 C23 1.832(10)
P2 C41 1.806(11)
P2 C33 1.810(10)
P2 C11 1.889(9)
Fe1 C4 2.036(10)
Fe1 C5 2.042(12)
Fe1 C6 2.044(9)
Fe1 C7 2.047(11)
Fe1 C9 2.052(9)
Fe1 C8 2.053(10)
Fe1 C10 2.060(9)
Fe1 C1 2.064(12)
Fe1 C3 2.080(12)
Fe1 C2 2.090(11)
C1 C2 1.407(17)
C1 C5 1.414(16)
C2 C3 1.385(15)
C3 C4 1.416(18)
C4 C5 1.423(18)
C6 C7 1.443(12)
C6 C10 1.466(13)
C7 C8 1.427(14)
C8 C9 1.390(14)
C9 C10 1.449(12)
C10 C11 1.522(13)
C11 C12 1.501(14)
C13 C14 1.352(14)
C13 C22 1.445(13)
C14 C15 1.405(16)
C15 C16 1.365(15)
C16 C17 1.391(16)
C17 C18 1.412(14)
C17 C22 1.431(14)
C18 C19 1.365(16)
C19 C20 1.423(16)
C20 C21 1.372(14)
C21 C22 1.427(14)
C23 C24 1.369(14)
C23 C32 1.452(14)
C24 C25 1.408(14)
C25 C26 1.355(15)
C26 C27 1.406(15)
C27 C32 1.423(14)
C27 C28 1.439(15)
C28 C29 1.363(17)
C29 C30 1.413(15)
C30 C31 1.369(14)
C31 C32 1.414(14)
C33 C38 1.390(13)
C33 C34 1.423(14)
C34 C35 1.378(16)
C35 C36 1.379(15)
C35 C39 1.487(15)
C36 C37 1.400(14)
C37 C38 1.401(14)
C37 C40 1.508(13)
C41 C46 1.387(15)
C41 C42 1.409(14)
C42 C43 1.393(14)
C43 C44 1.390(17)
C43 C47 1.519(16)
C44 C45 1.357(19)
C45 C46 1.406(17)
C45 C48 1.520(18)
C1S Cl2S 1.748(13)
C1S Cl1S 1.780(12)

loop_
_geom_torsion_atom_site_label_1
_geom_torsion_atom_site_label_2
_geom_torsion_atom_site_label_3
_geom_torsion_atom_site_label_4
_geom_torsion
C5 C1 C2 C3 -0.1(13)
Fe1 C1 C2 C3 -59.3(9)
C5 C1 C2 Fe1 59.3(8)
C1 C2 C3 C4 0.6(14)
Fe1 C2 C3 C4 -58.1(8)
C1 C2 C3 Fe1 58.7(8)
C2 C3 C4 C5 -0.9(13)
Fe1 C3 C4 C5 -60.7(8)
C2 C3 C4 Fe1 59.9(9)
C2 C1 C5 C4 -0.4(13)
Fe1 C1 C5 C4 60.2(8)
C2 C1 C5 Fe1 -60.6(8)
C3 C4 C5 C1 0.8(13)
Fe1 C4 C5 C1 -61.1(8)
C3 C4 C5 Fe1 61.8(8)
C13 P1 C6 C7 91.8(9)
C23 P1 C6 C7 -22.2(10)
Au1 P1 C6 C7 -150.4(8)
C13 P1 C6 C10 -96.1(9)
C23 P1 C6 C10 150.0(8)
Au1 P1 C6 C10 21.7(9)
C13 P1 C6 Fe1 177.4(5)
C23 P1 C6 Fe1 63.4(7)
Au1 P1 C6 Fe1 -64.8(5)
C10 C6 C7 C8 -0.5(11)
P1 C6 C7 C8 172.9(7)
Fe1 C6 C7 C8 59.2(7)
C10 C6 C7 Fe1 -59.7(6)
P1 C6 C7 Fe1 113.7(8)
C6 C7 C8 C9 0.3(12)
Fe1 C7 C8 C9 59.1(7)
C6 C7 C8 Fe1 -58.8(7)
C7 C8 C9 C10 0.0(12)
Fe1 C8 C9 C10 58.7(7)
C7 C8 C9 Fe1 -58.7(7)
C8 C9 C10 C6 -0.3(11)
Fe1 C9 C10 C6 58.7(6)
C8 C9 C10 C11 175.8(9)
Fe1 C9 C10 C11 -125.1(9)
C8 C9 C10 Fe1 -59.1(7)
C7 C6 C10 C9 0.5(11)
P1 C6 C10 C9 -172.8(7)
Fe1 C6 C10 C9 -59.1(6)
C7 C6 C10 C11 -175.3(9)
P1 C6 C10 C11 11.4(15)
Fe1 C6 C10 C11 125.1(10)
C7 C6 C10 Fe1 59.6(7)
P1 C6 C10 Fe1 -113.7(8)
C9 C10 C11 C12 48.2(13)
C6 C10 C11 C12 -136.6(11)
Fe1 C10 C11 C12 -41.6(12)
C9 C10 C11 P2 -76.2(10)
C6 C10 C11 P2 99.0(10)
Fe1 C10 C11 P2 -166.0(5)
C41 P2 C11 C12 135.8(7)
C33 P2 C11 C12 23.5(8)
Au2 P2 C11 C12 -104.5(7)
Au2' P2 C11 C12 -92.2(7)
C41 P2 C11 C10 -98.3(7)
C33 P2 C11 C10 149.4(6)
Au2 P2 C11 C10 21.4(7)
Au2' P2 C11 C10 33.7(7)
C6 P1 C13 C14 1.5(9)
C23 P1 C13 C14 116.2(8)
Au1 P1 C13 C14 -118.6(8)
C6 P1 C13 C22 -178.7(7)
C23 P1 C13 C22 -64.0(8)
Au1 P1 C13 C22 61.3(8)
C22 C13 C14 C15 1.9(15)
P1 C13 C14 C15 -178.3(7)
C13 C14 C15 C16 -2.1(15)
C14 C15 C16 C17 -0.2(16)
C15 C16 C17 C18 179.9(10)
C15 C16 C17 C22 2.6(16)
C16 C17 C18 C19 -178.8(11)
C22 C17 C18 C19 -1.5(15)
C17 C18 C19 C20 1.4(16)
C18 C19 C20 C21 -0.8(16)
C19 C20 C21 C22 0.2(15)
C20 C21 C22 C17 -0.3(14)
C20 C21 C22 C13 -179.3(9)
C16 C17 C22 C21 178.3(9)
C18 C17 C22 C21 0.9(14)
C16 C17 C22 C13 -2.7(14)
C18 C17 C22 C13 180.0(9)
C14 C13 C22 C21 179.5(9)
P1 C13 C22 C21 -0.4(13)
C14 C13 C22 C17 0.5(14)
P1 C13 C22 C17 -179.3(7)
C6 P1 C23 C24 -116.2(8)
C13 P1 C23 C24 128.0(8)
Au1 P1 C23 C24 8.7(9)
C6 P1 C23 C32 68.0(9)
C13 P1 C23 C32 -47.8(9)
Au1 P1 C23 C32 -167.1(7)
C32 C23 C24 C25 -3.2(15)
P1 C23 C24 C25 -179.1(8)
C23 C24 C25 C26 0.4(16)
C24 C25 C26 C27 1.7(15)
C25 C26 C27 C32 -1.1(15)
C25 C26 C27 C28 -179.4(9)
C26 C27 C28 C29 -178.5(10)
C32 C27 C28 C29 3.2(14)
C27 C28 C29 C30 -1.7(15)
C28 C29 C30 C31 -0.1(15)
C29 C30 C31 C32 0.3(15)
C30 C31 C32 C27 1.2(14)
C30 C31 C32 C23 -178.4(9)
C26 C27 C32 C31 178.8(9)
C28 C27 C32 C31 -2.9(13)
C26 C27 C32 C23 -1.6(13)
C28 C27 C32 C23 176.7(8)
C24 C23 C32 C31 -176.7(9)
P1 C23 C32 C31 -1.1(14)
C24 C23 C32 C27 3.6(14)
P1 C23 C32 C27 179.3(7)
C41 P2 C33 C38 -25.4(10)
C11 P2 C33 C38 88.3(9)
Au2 P2 C33 C38 -143.1(7)
Au2' P2 C33 C38 -152.0(8)
C41 P2 C33 C34 158.9(8)
C11 P2 C33 C34 -87.3(9)
Au2 P2 C33 C34 41.2(9)
Au2' P2 C33 C34 32.3(9)
C38 C33 C34 C35 -2.1(16)
P2 C33 C34 C35 173.6(9)
C33 C34 C35 C36 2.0(17)
C33 C34 C35 C39 -177.6(11)
C34 C35 C36 C37 0.2(18)
C39 C35 C36 C37 179.9(12)
C35 C36 C37 C38 -2.3(17)
C35 C36 C37 C40 177.2(11)
C34 C33 C38 C37 -0.1(15)
P2 C33 C38 C37 -175.7(8)
C36 C37 C38 C33 2.2(15)
C40 C37 C38 C33 -177.3(10)
C33 P2 C41 C46 -99.1(8)
C11 P2 C41 C46 148.9(8)
Au2 P2 C41 C46 23.7(9)
Au2' P2 C41 C46 20.1(9)
C33 P2 C41 C42 80.7(9)
C11 P2 C41 C42 -31.3(9)
Au2 P2 C41 C42 -156.5(7)
Au2' P2 C41 C42 -160.1(7)
C46 C41 C42 C43 0.0(14)
P2 C41 C42 C43 -179.8(7)
C41 C42 C43 C44 0.7(15)
C41 C42 C43 C47 -175.7(9)
C42 C43 C44 C45 0.3(17)
C47 C43 C44 C45 176.6(11)
C43 C44 C45 C46 -2.0(18)
C43 C44 C45 C48 -179.0(11)
C42 C41 C46 C45 -1.7(15)
P2 C41 C46 C45 178.1(8)
C44 C45 C46 C41 2.8(17)
C48 C45 C46 C41 179.7(11)
